data_4127134
loop_
_publ_author_name
'Martin, Ruben'
'Tortajada Navarro, Andreu'
'Ninokata, Ryo'

_publ_section_title
;
 Ni-Catalyzed Site-Selective Dicarboxylation of 1,3-Dienes with CO2.
;
_journal_name_full 'Journal of the American Chemical Society'
_journal_paper_doi 10.1021/jacs.7b13220
_journal_year 2018
_chemical_formula_sum 'C214 H160 N16 Ni4'
_chemical_formula_weight 3190.41
_space_group_IT_number 14
_space_group_name_Hall '-P 2ybc'
_symmetry_cell_setting monoclinic
_symmetry_space_group_name_Hall '-P 2ybc'
_symmetry_space_group_name_H-M 'P 1 21/c 1'
_atom_sites_solution_hydrogens geom
_audit_creation_method SHELXL-2014/7
_cell_angle_alpha 90
_cell_angle_beta 92.639(7)
_cell_angle_gamma 90
_cell_formula_units_Z 1
_cell_length_a 25.681(2)
_cell_length_b 14.1560(10)
_cell_length_c 10.7814(8)
_cell_measurement_reflns_used 5029
_cell_measurement_temperature 100(2)
_cell_measurement_theta_max 23.5830
_cell_measurement_theta_min 2.8530
_cell_volume 3915.3(5)
_computing_cell_refinement 'CrystalClear-SM Expert 2.1 b29 (Rigaku, 2013)'
_computing_data_collection 'CrystalClear-SM Expert 2.1 b29 (Rigaku, 2013)'
_computing_data_reduction 'CrystalClear-SM Expert 2.1 b29 (Rigaku, 2013)'
_computing_molecular_graphics 'SHELXL-2014 (Sheldrick, 2014)'
_computing_publication_material 'SHELXL-2014 (Sheldrick, 2014)'
_computing_structure_refinement 'SHELXL-2014 (Sheldrick, 2014)'
_computing_structure_solution Sir2011
_diffrn_ambient_temperature 100(2)
_diffrn_detector_area_resol_mean 5.8140
_diffrn_detector_type 'PILATUS 200K'
_diffrn_measured_fraction_theta_full 0.999
_diffrn_measured_fraction_theta_max 0.871
_diffrn_measurement_device_type '1/4chi goniometer'
_diffrn_measurement_method
;
 Fullsphere data collection, phi and omega scans
;
_diffrn_measurement_specimen_support 'magnetic support with MicroMount'
_diffrn_radiation_monochromator 'Confocal Max Flux optic'
_diffrn_radiation_type MoK\a
_diffrn_radiation_wavelength 0.7107
_diffrn_reflns_av_R_equivalents 0.1407
_diffrn_reflns_av_unetI/netI 0.1390
_diffrn_reflns_Laue_measured_fraction_full 0.999
_diffrn_reflns_Laue_measured_fraction_max 0.871
_diffrn_reflns_limit_h_max 33
_diffrn_reflns_limit_h_min -34
_diffrn_reflns_limit_k_max 19
_diffrn_reflns_limit_k_min -17
_diffrn_reflns_limit_l_max 13
_diffrn_reflns_limit_l_min -14
_diffrn_reflns_number 51376
_diffrn_reflns_point_group_measured_fraction_full 0.999
_diffrn_reflns_point_group_measured_fraction_max 0.871
_diffrn_reflns_theta_full 25.242
_diffrn_reflns_theta_max 29.048
_diffrn_reflns_theta_min 2.376
_diffrn_source 'Microfocus rotating anode X-ray tube'
_diffrn_source_current 24
_diffrn_source_power 50
_diffrn_source_size '0.2 mm x 0.2 mm fine focus'
_diffrn_source_type 'Rigaku MicroMax-007HF'
_exptl_absorpt_coefficient_mu 0.540
_exptl_absorpt_correction_T_max 0.984
_exptl_absorpt_correction_T_min 0.757
_exptl_absorpt_correction_type multi-scan
_exptl_absorpt_process_details
; 
 CrystalClear-SM Expert 2.1 b29 (Rigaku, 2013)
;
_exptl_crystal_colour black
_exptl_crystal_density_diffrn 1.353
_exptl_crystal_description block
_exptl_crystal_F_000 1668
_exptl_crystal_size_max 0.150
_exptl_crystal_size_mid 0.050
_exptl_crystal_size_min 0.030
_refine_diff_density_max 0.563
_refine_diff_density_min -0.600
_refine_diff_density_rms 0.095
_refine_ls_extinction_method none
_refine_ls_goodness_of_fit_ref 1.019
_refine_ls_hydrogen_treatment constr
_refine_ls_matrix_type full
_refine_ls_number_parameters 550
_refine_ls_number_reflns 9117
_refine_ls_number_restraints 106
_refine_ls_restrained_S_all 1.020
_refine_ls_R_factor_all 0.1530
_refine_ls_R_factor_gt 0.0686
_refine_ls_shift/su_max 0.000
_refine_ls_shift/su_mean 0.000
_refine_ls_structure_factor_coef Fsqd
_refine_ls_weighting_details 'w=1/[\s^2^(Fo^2^)+(0.0306P)^2^+10.2614P] where P=(Fo^2^+2Fc^2^)/3'
_refine_ls_weighting_scheme calc
_refine_ls_wR_factor_gt 0.1235
_refine_ls_wR_factor_ref 0.1507
_reflns_Friedel_coverage 0.000
_reflns_number_gt 5068
_reflns_number_total 9117
_reflns_threshold_expression 'I > 2\s(I)'
_cod_data_source_file ja7b13220_si_001.cif
_cod_data_source_block ATN1554
_cod_depositor_comments
;
The following automatic conversions were performed:

'_symmetry_cell_setting' value 'Monoclinic' changed to 'monoclinic'
according to
/home/data/users/saulius/crontab/automatic-downloads/rss-feeds/ACS/lib/dictionaries/cif_core.dic
dictionary named 'cif_core.dic' version 2.4.2 from 2011-04-26.

'_exptl_absorpt_correction_type' value 'Multi-scan' changed to
'multi-scan' according to
/home/data/users/saulius/crontab/automatic-downloads/rss-feeds/ACS/lib/dictionaries/cif_core.dic
dictionary named 'cif_core.dic' version 2.4.2 from 2011-04-26.

Automatic conversion script
Id: cif_fix_values 4973 2017-02-22 13:04:09Z antanas 
;
_cod_original_sg_symbol_H-M P2(1)/c
_cod_database_code 4127134
_shelx_shelxl_version_number 2014/7
_shelx_space_group_comment
;
The symmetry employed for this shelxl refinement is uniquely defined
by the following loop, which should always be used as a source of
symmetry information in preference to the above space-group names.
They are only intended as comments.
;
_shelx_estimated_absorpt_t_min 0.923
_shelx_estimated_absorpt_t_max 0.984

loop_
_space_group_symop_operation_xyz
'x, y, z'
'-x, y+1/2, -z+1/2'
'-x, -y, -z'
'x, -y-1/2, z-1/2'

loop_
_atom_site_label
_atom_site_type_symbol
_atom_site_fract_x
_atom_site_fract_y
_atom_site_fract_z
_atom_site_U_iso_or_equiv
_atom_site_adp_type
_atom_site_occupancy
_atom_site_site_symmetry_order
_atom_site_calc_flag
_atom_site_refinement_flags_posn
_atom_site_refinement_flags_adp
_atom_site_refinement_flags_occupancy
_atom_site_disorder_assembly
_atom_site_disorder_group
Ni1 Ni 0.24478(2) 0.58380(4) 0.53151(5) 0.01966(14) Uani 1 1 d . . . . .
N1 N 0.20532(12) 0.5103(2) 0.6438(3) 0.0193(7) Uani 1 1 d . . . . .
N2 N 0.20083(12) 0.6853(2) 0.5853(3) 0.0188(7) Uani 1 1 d . . . . .
N3 N 0.25143(12) 0.5240(2) 0.3735(3) 0.0164(7) Uani 1 1 d . . . . .
N4 N 0.31841(12) 0.6090(2) 0.5173(3) 0.0226(8) Uani 1 1 d . . . . .
C1 C 0.16582(14) 0.5596(3) 0.6973(3) 0.0152(8) Uani 1 1 d . . . . .
C2 C 0.20865(14) 0.4187(3) 0.6731(4) 0.0200(8) Uani 1 1 d . . . . .
H2 H 0.2349 0.3833 0.6388 0.024 Uiso 1 1 calc R U . . .
C3 C 0.17568(15) 0.3735(3) 0.7507(4) 0.0215(9) Uani 1 1 d . . . . .
H3 H 0.1814 0.3102 0.7697 0.026 Uiso 1 1 calc R U . . .
C4 C 0.13378(13) 0.4206(3) 0.8017(3) 0.0159(8) Uani 1 1 d . . . . .
C5 C 0.12926(14) 0.5183(3) 0.7760(3) 0.0161(8) Uani 1 1 d . . . . .
C6 C 0.09082(13) 0.5811(3) 0.8227(3) 0.0168(8) Uani 1 1 d . . . . .
H6 H 0.0649 0.5566 0.8709 0.020 Uiso 1 1 calc R U . . .
C7 C 0.09123(14) 0.6748(3) 0.7989(3) 0.0157(8) Uani 1 1 d . . . . .
H7 H 0.0660 0.7126 0.8330 0.019 Uiso 1 1 calc R U . . .
C8 C 0.12891(14) 0.7187(3) 0.7232(3) 0.0167(8) Uani 1 1 d . . . . .
C9 C 0.13286(14) 0.8159(3) 0.6967(3) 0.0177(8) Uani 1 1 d . . . . .
C10 C 0.16846(14) 0.8422(3) 0.6087(3) 0.0191(9) Uani 1 1 d . . . . .
H10 H 0.1703 0.9054 0.5859 0.023 Uiso 1 1 calc R U . . .
C11 C 0.20115(15) 0.7783(3) 0.5539(3) 0.0197(9) Uani 1 1 d . . . . .
C12 C 0.16477(14) 0.6576(3) 0.6684(3) 0.0151(8) Uani 1 1 d . . . . .
C13 C 0.23872(16) 0.8084(3) 0.4579(4) 0.0272(10) Uani 1 1 d . . . . .
H13A H 0.2331 0.7709 0.3843 0.041 Uiso 1 1 calc R U . . .
H13B H 0.2738 0.7997 0.4904 0.041 Uiso 1 1 calc R U . . .
H13C H 0.2332 0.8739 0.4380 0.041 Uiso 1 1 calc R U . . .
C14 C 0.09797(14) 0.3668(3) 0.8799(3) 0.0160(8) Uani 1 1 d . . . . .
C15 C 0.11866(15) 0.3044(3) 0.9702(4) 0.0204(9) Uani 1 1 d . . . . .
H15 H 0.1546 0.2989 0.9823 0.024 Uiso 1 1 calc R U . . .
C16 C 0.08650(15) 0.2510(3) 1.0413(4) 0.0221(9) Uani 1 1 d . . . . .
H16 H 0.1010 0.2100 1.1008 0.027 Uiso 1 1 calc R U . . .
C17 C 0.03290(15) 0.2578(3) 1.0251(4) 0.0211(9) Uani 1 1 d . . . . .
H17 H 0.0113 0.2223 1.0739 0.025 Uiso 1 1 calc R U . . .
C18 C 0.01186(15) 0.3183(3) 0.9351(4) 0.0206(9) Uani 1 1 d . . . . .
H18 H -0.0241 0.3229 0.9231 0.025 Uiso 1 1 calc R U . . .
C19 C 0.04374(14) 0.3721(3) 0.8629(4) 0.0186(9) Uani 1 1 d . . . . .
H19 H 0.0290 0.4121 0.8026 0.022 Uiso 1 1 calc R U . . .
C20 C 0.10297(14) 0.8900(3) 0.7588(3) 0.0164(8) Uani 1 1 d . . . . .
C21 C 0.09564(15) 0.8858(3) 0.8867(4) 0.0198(9) Uani 1 1 d . . . . .
H21 H 0.1085 0.8344 0.9323 0.024 Uiso 1 1 calc R U . . .
C22 C 0.06953(15) 0.9571(3) 0.9463(4) 0.0270(10) Uani 1 1 d . . . . .
H22 H 0.0645 0.9529 1.0310 0.032 Uiso 1 1 calc R U . . .
C23 C 0.05093(16) 1.0348(3) 0.8793(4) 0.0309(11) Uani 1 1 d . . . . .
H23 H 0.0333 1.0827 0.9188 0.037 Uiso 1 1 calc R U . . .
C24 C 0.05879(16) 1.0406(3) 0.7537(4) 0.0285(10) Uani 1 1 d . . . . .
H24 H 0.0466 1.0929 0.7090 0.034 Uiso 1 1 calc R U . . .
C25 C 0.08458(14) 0.9697(3) 0.6938(4) 0.0202(9) Uani 1 1 d . . . . .
H25 H 0.0898 0.9749 0.6093 0.024 Uiso 1 1 calc R U . . .
C26 C 0.30112(14) 0.5286(3) 0.3287(3) 0.0152(8) Uani 1 1 d . . . . .
C27 C 0.21603(14) 0.4745(3) 0.3039(4) 0.0192(9) Uani 1 1 d . . . . .
H27 H 0.1825 0.4687 0.3323 0.023 Uiso 1 1 calc R U . . .
C28 C 0.22677(14) 0.4320(3) 0.1929(3) 0.0176(8) Uani 1 1 d . . . . .
H28 H 0.2006 0.3988 0.1493 0.021 Uiso 1 1 calc R U . . .
C29 C 0.27643(14) 0.4378(3) 0.1445(3) 0.0164(8) Uani 1 1 d . . . . .
C30 C 0.31521(14) 0.4878(3) 0.2156(3) 0.0166(8) Uani 1 1 d . . . . .
C31 C 0.36934(14) 0.4947(3) 0.1881(3) 0.0174(8) Uani 1 1 d . . . . .
H31 H 0.3805 0.4663 0.1162 0.021 Uiso 1 1 calc R U . . .
C32 C 0.40458(15) 0.5406(3) 0.2625(3) 0.0182(8) Uani 1 1 d . . . . .
H32 H 0.4390 0.5439 0.2395 0.022 Uiso 1 1 calc R U . . .
C33 C 0.39049(14) 0.5846(3) 0.3762(3) 0.0163(8) Uani 1 1 d . . . . .
C34 C 0.42517(15) 0.6301(3) 0.4627(4) 0.0198(9) Uani 1 1 d . . . . .
C35 C 0.40430(16) 0.6646(3) 0.5717(4) 0.0299(10) Uani 1 1 d . . . . .
H35 H 0.4262 0.6960 0.6290 0.036 Uiso 1 1 calc R U . . .
C36 C 0.35256(16) 0.6539(3) 0.5972(4) 0.0276(10) Uani 1 1 d . . . . .
C37 C 0.33785(14) 0.5753(3) 0.4082(3) 0.0174(8) Uani 1 1 d . . . . .
C38 C 0.33042(17) 0.6912(4) 0.7150(4) 0.0407(13) Uani 1 1 d . . . . .
H38A H 0.3058 0.7405 0.6948 0.061 Uiso 1 1 calc R U . . .
H38B H 0.3581 0.7159 0.7683 0.061 Uiso 1 1 calc R U . . .
H38C H 0.3132 0.6410 0.7567 0.061 Uiso 1 1 calc R U . . .
C39 C 0.28764(14) 0.3881(3) 0.0278(3) 0.0161(8) Uani 1 1 d . . . . .
C40 C 0.31389(15) 0.4303(3) -0.0677(3) 0.0210(9) Uani 1 1 d . . . . .
H40 H 0.3232 0.4937 -0.0614 0.025 Uiso 1 1 calc R U . . .
C41 C 0.32644(15) 0.3793(3) -0.1727(4) 0.0248(9) Uani 1 1 d . . . . .
H41 H 0.3435 0.4087 -0.2363 0.030 Uiso 1 1 calc R U . . .
C42 C 0.31340(15) 0.2850(3) -0.1818(4) 0.0230(9) Uani 1 1 d . . . . .
H42 H 0.3234 0.2498 -0.2495 0.028 Uiso 1 1 calc R U . . .
C43 C 0.28543(15) 0.2427(3) -0.0902(4) 0.0229(9) Uani 1 1 d . . . . .
H43 H 0.2753 0.1798 -0.0979 0.028 Uiso 1 1 calc R U . . .
C44 C 0.27266(14) 0.2940(3) 0.0123(3) 0.0181(8) Uani 1 1 d . . . . .
H44 H 0.2535 0.2652 0.0729 0.022 Uiso 1 1 calc R U . . .
C45 C 0.48182(15) 0.6441(3) 0.4445(4) 0.0186(9) Uani 1 1 d . . . . .
C46 C 0.51780(15) 0.6261(3) 0.5436(4) 0.0204(9) Uani 1 1 d . . . . .
H46 H 0.5064 0.6003 0.6169 0.024 Uiso 1 1 calc R U . . .
C47 C 0.56985(15) 0.6462(3) 0.5333(4) 0.0217(9) Uani 1 1 d . . . . .
H47 H 0.5933 0.6339 0.5996 0.026 Uiso 1 1 calc R U . . .
C48 C 0.58750(15) 0.6846(3) 0.4246(4) 0.0222(9) Uani 1 1 d . . . . .
H48 H 0.6226 0.6990 0.4185 0.027 Uiso 1 1 calc R U . . .
C49 C 0.55293(15) 0.7013(3) 0.3256(4) 0.0226(9) Uani 1 1 d . . . . .
H49 H 0.5648 0.7262 0.2523 0.027 Uiso 1 1 calc R U . . .
C50 C 0.50024(15) 0.6810(3) 0.3353(4) 0.0195(9) Uani 1 1 d . . . . .
H50 H 0.4771 0.6922 0.2680 0.023 Uiso 1 1 calc R U . . .
C1S C 0.5342(3) 0.4534(5) 0.0460(6) 0.034(2) Uani 0.5 1 d DG U P A -1
C2S C 0.5397(4) 0.5505(5) 0.0602(8) 0.035(2) Uani 0.5 1 d DG U P A -1
H2S H 0.5669 0.5748 0.1105 0.042 Uiso 0.5 1 calc R U P A -1
C3S C 0.5046(4) 0.6113(4) -0.0008(9) 0.041(2) Uani 0.5 1 d G U P A -1
H3S H 0.5083 0.6763 0.0086 0.049 Uiso 0.5 1 calc R U P A -1
C4S C 0.4640(4) 0.5750(6) -0.0760(8) 0.045(3) Uani 0.5 1 d G U P A -1
H4S H 0.4405 0.6157 -0.1168 0.054 Uiso 0.5 1 calc R U P A -1
C5S C 0.4585(4) 0.4778(6) -0.0901(8) 0.035(2) Uani 0.5 1 d G U P A -1
H5S H 0.4313 0.4535 -0.1404 0.042 Uiso 0.5 1 calc R U P A -1
C6S C 0.4936(4) 0.4170(5) -0.0291(7) 0.029(2) Uani 0.5 1 d DG U P A -1
H6S H 0.4899 0.3520 -0.0386 0.034 Uiso 0.5 1 calc R U P A -1
C7S C 0.5733(4) 0.3909(7) 0.1136(8) 0.066(3) Uani 0.5 1 d D U P A -1
H7SA H 0.5982 0.3686 0.0567 0.099 Uiso 0.5 1 calc R U P A -1
H7SB H 0.5557 0.3380 0.1485 0.099 Uiso 0.5 1 calc R U P A -1
H7SC H 0.5910 0.4261 0.1790 0.099 Uiso 0.5 1 calc R U P A -1

loop_
_atom_site_aniso_label
_atom_site_aniso_U_11
_atom_site_aniso_U_22
_atom_site_aniso_U_33
_atom_site_aniso_U_23
_atom_site_aniso_U_13
_atom_site_aniso_U_12
Ni1 0.0148(2) 0.0229(3) 0.0219(3) -0.0081(2) 0.0078(2) -0.0021(2)
N1 0.0160(16) 0.0194(18) 0.0227(18) -0.0077(15) 0.0034(14) 0.0006(14)
N2 0.0146(16) 0.0201(18) 0.0219(17) -0.0051(15) 0.0036(14) -0.0039(14)
N3 0.0142(16) 0.0160(17) 0.0192(16) -0.0046(14) 0.0019(13) -0.0015(13)
N4 0.0200(17) 0.026(2) 0.0226(18) -0.0091(15) 0.0059(15) -0.0050(14)
C1 0.0122(18) 0.019(2) 0.0149(19) -0.0067(16) 0.0040(15) -0.0016(15)
C2 0.0173(19) 0.018(2) 0.025(2) -0.0067(19) 0.0056(16) 0.0016(17)
C3 0.019(2) 0.017(2) 0.028(2) -0.0056(18) 0.0000(18) 0.0038(17)
C4 0.0133(17) 0.0165(19) 0.0175(19) -0.0023(17) -0.0040(15) -0.0018(16)
C5 0.0141(19) 0.018(2) 0.0159(19) -0.0036(16) -0.0011(16) 0.0008(16)
C6 0.0137(18) 0.019(2) 0.0175(18) -0.0011(18) 0.0035(15) -0.0037(17)
C7 0.0127(19) 0.018(2) 0.0163(19) -0.0023(16) 0.0036(16) 0.0028(15)
C8 0.0140(19) 0.021(2) 0.0154(19) -0.0031(17) -0.0003(16) 0.0004(16)
C9 0.0157(19) 0.021(2) 0.0163(19) -0.0011(17) -0.0001(16) -0.0032(16)
C10 0.019(2) 0.017(2) 0.022(2) 0.0027(17) -0.0010(17) -0.0030(16)
C11 0.021(2) 0.020(2) 0.018(2) -0.0031(17) 0.0034(17) -0.0049(17)
C12 0.0141(19) 0.0153(19) 0.0163(19) -0.0005(16) 0.0048(16) -0.0011(15)
C13 0.022(2) 0.034(3) 0.026(2) -0.004(2) 0.0083(19) -0.0069(18)
C14 0.0176(19) 0.013(2) 0.0170(19) -0.0026(16) 0.0002(16) -0.0012(15)
C15 0.0148(19) 0.019(2) 0.027(2) -0.0052(18) -0.0039(18) 0.0002(16)
C16 0.024(2) 0.019(2) 0.023(2) 0.0008(18) -0.0023(18) 0.0052(17)
C17 0.024(2) 0.016(2) 0.024(2) 0.0003(17) 0.0063(18) -0.0016(17)
C18 0.017(2) 0.018(2) 0.026(2) -0.0019(18) 0.0017(18) 0.0011(16)
C19 0.021(2) 0.0129(19) 0.022(2) -0.0019(17) 0.0017(17) 0.0051(16)
C20 0.0129(18) 0.014(2) 0.022(2) -0.0026(16) 0.0000(16) -0.0030(15)
C21 0.018(2) 0.019(2) 0.022(2) -0.0009(17) 0.0000(17) -0.0026(16)
C22 0.021(2) 0.030(2) 0.030(2) -0.012(2) 0.0020(19) 0.0013(18)
C23 0.022(2) 0.025(2) 0.046(3) -0.016(2) 0.007(2) 0.0000(19)
C24 0.021(2) 0.016(2) 0.048(3) 0.002(2) -0.003(2) 0.0013(17)
C25 0.016(2) 0.018(2) 0.027(2) -0.0013(18) -0.0012(17) -0.0048(16)
C26 0.0144(19) 0.0134(19) 0.0180(19) 0.0007(16) 0.0039(16) 0.0003(15)
C27 0.0147(19) 0.018(2) 0.024(2) 0.0014(17) -0.0018(17) 0.0026(16)
C28 0.0155(19) 0.017(2) 0.021(2) -0.0002(17) 0.0005(16) -0.0009(16)
C29 0.0186(19) 0.013(2) 0.0178(19) 0.0011(16) 0.0013(16) -0.0002(15)
C30 0.020(2) 0.0121(19) 0.0179(19) 0.0010(16) 0.0026(16) 0.0028(16)
C31 0.022(2) 0.018(2) 0.0128(18) -0.0036(16) 0.0050(16) 0.0032(16)
C32 0.0147(19) 0.019(2) 0.022(2) 0.0007(17) 0.0056(17) 0.0011(16)
C33 0.0157(18) 0.0150(19) 0.0185(19) -0.0004(17) 0.0026(15) -0.0002(16)
C34 0.017(2) 0.021(2) 0.021(2) -0.0021(17) 0.0043(17) -0.0042(17)
C35 0.022(2) 0.042(3) 0.026(2) -0.015(2) 0.0020(19) -0.012(2)
C36 0.024(2) 0.036(3) 0.024(2) -0.017(2) 0.0087(19) -0.0065(19)
C37 0.0179(19) 0.018(2) 0.0170(19) -0.0023(17) 0.0065(16) 0.0031(17)
C38 0.026(2) 0.063(4) 0.034(3) -0.029(3) 0.012(2) -0.018(2)
C39 0.0158(19) 0.018(2) 0.0148(19) -0.0017(16) -0.0012(16) 0.0030(15)
C40 0.022(2) 0.022(2) 0.019(2) 0.0007(17) -0.0012(17) -0.0037(17)
C41 0.018(2) 0.038(3) 0.018(2) -0.0031(19) 0.0023(17) -0.0020(18)
C42 0.018(2) 0.030(2) 0.021(2) -0.0137(19) -0.0024(18) 0.0046(18)
C43 0.021(2) 0.022(2) 0.025(2) -0.0078(18) -0.0057(18) 0.0018(17)
C44 0.0144(19) 0.023(2) 0.017(2) 0.0001(17) -0.0026(16) -0.0017(16)
C45 0.019(2) 0.017(2) 0.020(2) -0.0046(17) 0.0051(17) -0.0017(16)
C46 0.021(2) 0.021(2) 0.020(2) 0.0006(17) 0.0044(17) -0.0047(17)
C47 0.018(2) 0.023(2) 0.024(2) 0.0021(18) -0.0003(17) 0.0035(17)
C48 0.0132(19) 0.029(2) 0.025(2) -0.0023(19) 0.0023(17) -0.0012(17)
C49 0.021(2) 0.028(2) 0.020(2) 0.0020(18) 0.0069(18) -0.0020(17)
C50 0.019(2) 0.023(2) 0.0165(19) -0.0012(17) -0.0016(17) -0.0009(17)
C1S 0.042(4) 0.035(5) 0.026(5) 0.003(4) 0.015(4) 0.001(4)
C2S 0.035(4) 0.041(5) 0.031(5) -0.015(4) 0.013(4) -0.011(4)
C3S 0.052(5) 0.037(5) 0.035(5) 0.012(4) 0.022(4) -0.018(4)
C4S 0.064(5) 0.041(5) 0.031(5) 0.011(4) 0.004(4) 0.004(5)
C5S 0.036(4) 0.039(5) 0.030(5) -0.004(4) 0.011(4) -0.012(4)
C6S 0.046(4) 0.017(4) 0.024(4) 0.001(4) 0.016(4) -0.015(4)
C7S 0.070(7) 0.057(7) 0.070(7) 0.006(6) -0.013(6) 0.009(6)

loop_
_atom_type_symbol
_atom_type_description
_atom_type_scat_dispersion_real
_atom_type_scat_dispersion_imag
_atom_type_scat_source
C C 0.0033 0.0016 'International Tables Vol C Tables 4.2.6.8 and 6.1.1.4'
H H 0.0000 0.0000 'International Tables Vol C Tables 4.2.6.8 and 6.1.1.4'
N N 0.0061 0.0033 'International Tables Vol C Tables 4.2.6.8 and 6.1.1.4'
Ni Ni 0.3393 1.1124 'International Tables Vol C Tables 4.2.6.8 and 6.1.1.4'

loop_
_geom_angle_atom_site_label_1
_geom_angle_atom_site_label_2
_geom_angle_atom_site_label_3
_geom_angle
N3 Ni1 N1 113.06(13)
N3 Ni1 N2 132.24(14)
N1 Ni1 N2 83.19(13)
N3 Ni1 N4 83.32(13)
N1 Ni1 N4 134.03(14)
N2 Ni1 N4 118.21(13)
C2 N1 C1 115.6(3)
C2 N1 Ni1 130.1(3)
C1 N1 Ni1 114.2(2)
C11 N2 C12 116.8(3)
C11 N2 Ni1 129.4(3)
C12 N2 Ni1 113.8(3)
C27 N3 C26 116.0(3)
C27 N3 Ni1 129.7(3)
C26 N3 Ni1 114.2(2)
C36 N4 C37 116.9(3)
C36 N4 Ni1 129.7(3)
C37 N4 Ni1 113.3(2)
N1 C1 C5 124.1(3)
N1 C1 C12 114.1(3)
C5 C1 C12 121.7(3)
N1 C2 C3 124.1(4)
N1 C2 H2 118.0
C3 C2 H2 118.0
C2 C3 C4 121.6(4)
C2 C3 H3 119.2
C4 C3 H3 119.2
C3 C4 C5 116.5(3)
C3 C4 C14 119.1(4)
C5 C4 C14 124.4(3)
C4 C5 C1 118.0(3)
C4 C5 C6 126.0(3)
C1 C5 C6 116.1(3)
C7 C6 C5 121.9(3)
C7 C6 H6 119.0
C5 C6 H6 119.0
C6 C7 C8 123.0(3)
C6 C7 H7 118.5
C8 C7 H7 118.5
C9 C8 C12 117.3(3)
C9 C8 C7 126.5(3)
C12 C8 C7 116.2(3)
C10 C9 C8 116.9(3)
C10 C9 C20 119.2(3)
C8 C9 C20 123.8(3)
C11 C10 C9 122.9(4)
C11 C10 H10 118.5
C9 C10 H10 118.5
N2 C11 C10 121.1(3)
N2 C11 C13 117.1(3)
C10 C11 C13 121.8(4)
N2 C12 C8 124.7(3)
N2 C12 C1 114.5(3)
C8 C12 C1 120.8(3)
C11 C13 H13A 109.5
C11 C13 H13B 109.5
H13A C13 H13B 109.5
C11 C13 H13C 109.5
H13A C13 H13C 109.5
H13B C13 H13C 109.5
C19 C14 C15 117.9(3)
C19 C14 C4 122.5(3)
C15 C14 C4 119.5(3)
C16 C15 C14 121.0(4)
C16 C15 H15 119.5
C14 C15 H15 119.5
C15 C16 C17 120.7(4)
C15 C16 H16 119.7
C17 C16 H16 119.7
C16 C17 C18 119.0(4)
C16 C17 H17 120.5
C18 C17 H17 120.5
C19 C18 C17 120.8(4)
C19 C18 H18 119.6
C17 C18 H18 119.6
C18 C19 C14 120.5(4)
C18 C19 H19 119.7
C14 C19 H19 119.7
C25 C20 C21 118.0(3)
C25 C20 C9 121.0(3)
C21 C20 C9 120.8(3)
C22 C21 C20 121.0(4)
C22 C21 H21 119.5
C20 C21 H21 119.5
C21 C22 C23 119.9(4)
C21 C22 H22 120.1
C23 C22 H22 120.1
C24 C23 C22 119.7(4)
C24 C23 H23 120.2
C22 C23 H23 120.2
C25 C24 C23 120.7(4)
C25 C24 H24 119.6
C23 C24 H24 119.6
C24 C25 C20 120.7(4)
C24 C25 H25 119.7
C20 C25 H25 119.7
N3 C26 C37 114.3(3)
N3 C26 C30 123.9(3)
C37 C26 C30 121.7(3)
N3 C27 C28 123.6(3)
N3 C27 H27 118.2
C28 C27 H27 118.2
C27 C28 C29 121.2(4)
C27 C28 H28 119.4
C29 C28 H28 119.4
C28 C29 C30 117.2(3)
C28 C29 C39 120.2(3)
C30 C29 C39 122.5(3)
C26 C30 C29 118.0(3)
C26 C30 C31 116.0(3)
C29 C30 C31 125.7(3)
C32 C31 C30 122.6(3)
C32 C31 H31 118.7
C30 C31 H31 118.7
C31 C32 C33 121.9(3)
C31 C32 H32 119.1
C33 C32 H32 119.1
C34 C33 C37 117.5(3)
C34 C33 C32 125.8(3)
C37 C33 C32 116.6(3)
C35 C34 C33 117.3(3)
C35 C34 C45 118.5(3)
C33 C34 C45 124.2(3)
C36 C35 C34 122.6(4)
C36 C35 H35 118.7
C34 C35 H35 118.7
N4 C36 C35 121.6(4)
N4 C36 C38 116.1(3)
C35 C36 C38 122.2(4)
N4 C37 C26 114.9(3)
N4 C37 C33 124.1(3)
C26 C37 C33 121.0(3)
C36 C38 H38A 109.5
C36 C38 H38B 109.5
H38A C38 H38B 109.5
C36 C38 H38C 109.5
H38A C38 H38C 109.5
H38B C38 H38C 109.5
C40 C39 C44 117.5(3)
C40 C39 C29 122.9(3)
C44 C39 C29 119.5(3)
C39 C40 C41 121.1(4)
C39 C40 H40 119.5
C41 C40 H40 119.5
C42 C41 C40 119.7(4)
C42 C41 H41 120.1
C40 C41 H41 120.1
C41 C42 C43 120.0(4)
C41 C42 H42 120.0
C43 C42 H42 120.0
C44 C43 C42 119.8(4)
C44 C43 H43 120.1
C42 C43 H43 120.1
C43 C44 C39 121.8(4)
C43 C44 H44 119.1
C39 C44 H44 119.1
C50 C45 C46 118.4(3)
C50 C45 C34 122.3(4)
C46 C45 C34 119.2(3)
C47 C46 C45 120.6(4)
C47 C46 H46 119.7
C45 C46 H46 119.7
C46 C47 C48 120.4(4)
C46 C47 H47 119.8
C48 C47 H47 119.8
C49 C48 C47 119.9(4)
C49 C48 H48 120.1
C47 C48 H48 120.1
C48 C49 C50 120.1(4)
C48 C49 H49 120.0
C50 C49 H49 120.0
C45 C50 C49 120.7(4)
C45 C50 H50 119.6
C49 C50 H50 119.6
C2S C1S C6S 120.0
C2S C1S C7S 117.8(4)
C6S C1S C7S 122.2(4)
C1S C2S C3S 120.0
C1S C2S H2S 120.0
C3S C2S H2S 120.0
C4S C3S C2S 120.0
C4S C3S H3S 120.0
C2S C3S H3S 120.0
C3S C4S C5S 120.0
C3S C4S H4S 120.0
C5S C4S H4S 120.0
C6S C5S C4S 120.0
C6S C5S H5S 120.0
C4S C5S H5S 120.0
C5S C6S C1S 120.0
C5S C6S H6S 120.0
C1S C6S H6S 120.0
C1S C7S H7SA 109.5
C1S C7S H7SB 109.5
H7SA C7S H7SB 109.5
C1S C7S H7SC 109.5
H7SA C7S H7SC 109.5
H7SB C7S H7SC 109.5

loop_
_geom_bond_atom_site_label_1
_geom_bond_atom_site_label_2
_geom_bond_distance
Ni1 N3 1.917(3)
Ni1 N1 1.920(3)
Ni1 N2 1.933(3)
Ni1 N4 1.937(3)
N1 C2 1.336(5)
N1 C1 1.379(5)
N2 C11 1.359(5)
N2 C12 1.375(5)
N3 C27 1.349(5)
N3 C26 1.387(5)
N4 C36 1.359(5)
N4 C37 1.384(5)
C1 C5 1.419(5)
C1 C12 1.422(5)
C2 C3 1.375(5)
C2 H2 0.9300
C3 C4 1.399(5)
C3 H3 0.9300
C4 C5 1.415(5)
C4 C14 1.485(5)
C5 C6 1.437(5)
C6 C7 1.351(5)
C6 H6 0.9300
C7 C8 1.436(5)
C7 H7 0.9300
C8 C9 1.409(5)
C8 C12 1.413(5)
C9 C10 1.398(5)
C9 C20 1.478(5)
C10 C11 1.385(5)
C10 H10 0.9300
C11 C13 1.508(5)
C13 H13A 0.9600
C13 H13B 0.9600
C13 H13C 0.9600
C14 C19 1.398(5)
C14 C15 1.401(5)
C15 C16 1.378(6)
C15 H15 0.9300
C16 C17 1.383(5)
C16 H16 0.9300
C17 C18 1.385(6)
C17 H17 0.9300
C18 C19 1.384(5)
C18 H18 0.9300
C19 H19 0.9300
C20 C25 1.399(5)
C20 C21 1.401(5)
C21 C22 1.386(5)
C21 H21 0.9300
C22 C23 1.389(6)
C22 H22 0.9300
C23 C24 1.381(6)
C23 H23 0.9300
C24 C25 1.380(6)
C24 H24 0.9300
C25 H25 0.9300
C26 C37 1.409(5)
C26 C30 1.412(5)
C27 C28 1.378(5)
C27 H27 0.9300
C28 C29 1.402(5)
C28 H28 0.9300
C29 C30 1.417(5)
C29 C39 1.482(5)
C30 C31 1.438(5)
C31 C32 1.349(5)
C31 H31 0.9300
C32 C33 1.436(5)
C32 H32 0.9300
C33 C34 1.414(5)
C33 C37 1.417(5)
C34 C35 1.402(5)
C34 C45 1.490(5)
C35 C36 1.378(6)
C35 H35 0.9300
C36 C38 1.510(5)
C38 H38A 0.9600
C38 H38B 0.9600
C38 H38C 0.9600
C39 C40 1.392(5)
C39 C44 1.394(5)
C40 C41 1.393(5)
C40 H40 0.9300
C41 C42 1.379(6)
C41 H41 0.9300
C42 C43 1.384(6)
C42 H42 0.9300
C43 C44 1.374(5)
C43 H43 0.9300
C44 H44 0.9300
C45 C50 1.390(5)
C45 C46 1.403(5)
C46 C47 1.376(5)
C46 H46 0.9300
C47 C48 1.387(5)
C47 H47 0.9300
C48 C49 1.376(6)
C48 H48 0.9300
C49 C50 1.392(5)
C49 H49 0.9300
C50 H50 0.9300
C1S C2S 1.3900
C1S C6S 1.3900
C1S C7S 1.501(6)
C2S C3S 1.3900
C2S H2S 0.9300
C3S C4S 1.3900
C3S H3S 0.9300
C4S C5S 1.3900
C4S H4S 0.9300
C5S C6S 1.3900
C5S H5S 0.9300
C6S H6S 0.9300
C7S H7SA 0.9600
C7S H7SB 0.9600
C7S H7SC 0.9600

loop_
_geom_torsion_atom_site_label_1
_geom_torsion_atom_site_label_2
_geom_torsion_atom_site_label_3
_geom_torsion_atom_site_label_4
_geom_torsion
C2 N1 C1 C5 -1.7(5)
Ni1 N1 C1 C5 175.2(3)
C2 N1 C1 C12 177.5(3)
Ni1 N1 C1 C12 -5.6(4)
C1 N1 C2 C3 0.2(6)
Ni1 N1 C2 C3 -176.2(3)
N1 C2 C3 C4 2.8(6)
C2 C3 C4 C5 -4.1(5)
C2 C3 C4 C14 177.0(3)
C3 C4 C5 C1 2.5(5)
C14 C4 C5 C1 -178.6(3)
C3 C4 C5 C6 -177.2(4)
C14 C4 C5 C6 1.6(6)
N1 C1 C5 C4 0.4(5)
C12 C1 C5 C4 -178.8(3)
N1 C1 C5 C6 -179.9(3)
C12 C1 C5 C6 1.0(5)
C4 C5 C6 C7 176.2(4)
C1 C5 C6 C7 -3.6(5)
C5 C6 C7 C8 1.5(6)
C6 C7 C8 C9 -178.1(4)
C6 C7 C8 C12 3.2(5)
C12 C8 C9 C10 6.3(5)
C7 C8 C9 C10 -172.4(4)
C12 C8 C9 C20 -171.9(3)
C7 C8 C9 C20 9.4(6)
C8 C9 C10 C11 -3.8(6)
C20 C9 C10 C11 174.4(4)
C12 N2 C11 C10 3.4(5)
Ni1 N2 C11 C10 -175.8(3)
C12 N2 C11 C13 -177.0(3)
Ni1 N2 C11 C13 3.8(5)
C9 C10 C11 N2 -1.2(6)
C9 C10 C11 C13 179.2(4)
C11 N2 C12 C8 -0.6(5)
Ni1 N2 C12 C8 178.7(3)
C11 N2 C12 C1 179.5(3)
Ni1 N2 C12 C1 -1.2(4)
C9 C8 C12 N2 -4.4(6)
C7 C8 C12 N2 174.4(3)
C9 C8 C12 C1 175.5(3)
C7 C8 C12 C1 -5.6(5)
N1 C1 C12 N2 4.4(5)
C5 C1 C12 N2 -176.4(3)
N1 C1 C12 C8 -175.5(3)
C5 C1 C12 C8 3.7(6)
C3 C4 C14 C19 -131.9(4)
C5 C4 C14 C19 49.3(5)
C3 C4 C14 C15 44.7(5)
C5 C4 C14 C15 -134.1(4)
C19 C14 C15 C16 -1.0(6)
C4 C14 C15 C16 -177.7(4)
C14 C15 C16 C17 0.0(6)
C15 C16 C17 C18 0.8(6)
C16 C17 C18 C19 -0.6(6)
C17 C18 C19 C14 -0.4(6)
C15 C14 C19 C18 1.2(6)
C4 C14 C19 C18 177.8(4)
C10 C9 C20 C25 37.9(5)
C8 C9 C20 C25 -144.0(4)
C10 C9 C20 C21 -137.2(4)
C8 C9 C20 C21 40.9(5)
C25 C20 C21 C22 2.0(5)
C9 C20 C21 C22 177.3(3)
C20 C21 C22 C23 -1.0(6)
C21 C22 C23 C24 -0.3(6)
C22 C23 C24 C25 0.5(6)
C23 C24 C25 C20 0.5(6)
C21 C20 C25 C24 -1.7(5)
C9 C20 C25 C24 -177.0(3)
C27 N3 C26 C37 -175.8(3)
Ni1 N3 C26 C37 0.9(4)
C27 N3 C26 C30 2.0(5)
Ni1 N3 C26 C30 178.7(3)
C26 N3 C27 C28 -1.5(5)
Ni1 N3 C27 C28 -177.5(3)
N3 C27 C28 C29 0.0(6)
C27 C28 C29 C30 1.1(5)
C27 C28 C29 C39 177.3(3)
N3 C26 C30 C29 -1.0(6)
C37 C26 C30 C29 176.6(3)
N3 C26 C30 C31 -176.2(3)
C37 C26 C30 C31 1.5(5)
C28 C29 C30 C26 -0.6(5)
C39 C29 C30 C26 -176.7(3)
C28 C29 C30 C31 174.1(4)
C39 C29 C30 C31 -2.1(6)
C26 C30 C31 C32 -2.7(6)
C29 C30 C31 C32 -177.4(4)
C30 C31 C32 C33 1.2(6)
C31 C32 C33 C34 176.7(4)
C31 C32 C33 C37 1.6(6)
C37 C33 C34 C35 -1.8(6)
C32 C33 C34 C35 -176.8(4)
C37 C33 C34 C45 178.8(4)
C32 C33 C34 C45 3.8(6)
C33 C34 C35 C36 1.5(7)
C45 C34 C35 C36 -179.2(4)
C37 N4 C36 C35 -0.6(6)
Ni1 N4 C36 C35 179.4(3)
C37 N4 C36 C38 179.3(4)
Ni1 N4 C36 C38 -0.7(6)
C34 C35 C36 N4 -0.2(7)
C34 C35 C36 C38 179.9(5)
C36 N4 C37 C26 179.6(4)
Ni1 N4 C37 C26 -0.5(4)
C36 N4 C37 C33 0.2(6)
Ni1 N4 C37 C33 -179.8(3)
N3 C26 C37 N4 -0.3(5)
C30 C26 C37 N4 -178.1(3)
N3 C26 C37 C33 179.1(3)
C30 C26 C37 C33 1.3(6)
C34 C33 C37 N4 1.1(6)
C32 C33 C37 N4 176.5(4)
C34 C33 C37 C26 -178.3(4)
C32 C33 C37 C26 -2.8(5)
C28 C29 C39 C40 134.3(4)
C30 C29 C39 C40 -49.6(5)
C28 C29 C39 C44 -47.2(5)
C30 C29 C39 C44 128.8(4)
C44 C39 C40 C41 -2.4(5)
C29 C39 C40 C41 176.0(4)
C39 C40 C41 C42 -0.9(6)
C40 C41 C42 C43 3.6(6)
C41 C42 C43 C44 -2.7(6)
C42 C43 C44 C39 -0.7(6)
C40 C39 C44 C43 3.3(5)
C29 C39 C44 C43 -175.2(4)
C35 C34 C45 C50 -130.4(4)
C33 C34 C45 C50 48.9(6)
C35 C34 C45 C46 44.8(5)
C33 C34 C45 C46 -135.8(4)
C50 C45 C46 C47 1.2(6)
C34 C45 C46 C47 -174.3(4)
C45 C46 C47 C48 0.0(6)
C46 C47 C48 C49 -1.1(6)
C47 C48 C49 C50 0.9(6)
C46 C45 C50 C49 -1.3(6)
C34 C45 C50 C49 174.0(4)
C48 C49 C50 C45 0.3(6)
C6S C1S C2S C3S 0.0
C7S C1S C2S C3S 179.78(13)
C1S C2S C3S C4S 0.0
C2S C3S C4S C5S 0.0
C3S C4S C5S C6S 0.0
C4S C5S C6S C1S 0.0
C2S C1S C6S C5S 0.0
C7S C1S C6S C5S -179.77(14)
